data_7209378
loop_
_publ_author_name
'Jansen, M.'

_publ_section_title
;
 Darstellunq und Kristallstruktur von Li Ag3 O2
;
_journal_name_full
;
Zeitschrift fuer Naturforschung, Teil B. Anorganische Chemie, Organische
 Chemie (2,1947-32,1977)
;
_journal_page_first 854
_journal_page_last 858
_journal_volume 30
_journal_year 1975
_chemical_formula_sum 'Ag3 Li O2'
_chemical_name_systematic 'Li Ag3 O2'
_space_group_IT_number 72
_symmetry_space_group_name_Hall '-I 2 2c'
_symmetry_space_group_name_H-M 'I b a m'
_cell_angle_alpha 90
_cell_angle_beta 90
_cell_angle_gamma 90
_cell_formula_units_Z 4
_cell_length_a 5.974
_cell_length_b 9.945
_cell_length_c 5.694
_cell_volume 338.289
_citation_journal_id_ASTM ZENBAX
_cod_data_source_file silver3-x_52.cif
_cod_data_source_block Ag3Li1O2
_cod_original_cell_volume 338.2887
_cod_original_formula_sum 'Ag3 Li1 O2'
_cod_database_code 7209378

loop_
_symmetry_equiv_pos_as_xyz
x,y,z
-x,-y,z
x,-y,-z+1/2
-x,y,-z+1/2
-x,-y,-z
x,y,-z
-x,y,z-1/2
x,-y,z-1/2
x+1/2,y+1/2,z+1/2
-x+1/2,-y+1/2,z+1/2
x+1/2,-y+1/2,-z+1
-x+1/2,y+1/2,-z+1
-x+1/2,-y+1/2,-z+1/2
x+1/2,y+1/2,-z+1/2
-x+1/2,y+1/2,z
x+1/2,-y+1/2,z

loop_
_atom_site_label
_atom_site_type_symbol
_atom_site_fract_x
_atom_site_fract_y
_atom_site_fract_z
_atom_site_occupancy
_atom_site_U_iso_or_equiv
Ag2 Ag+1 0.25 0.25 0.25 1 0.0
O1 O-2 0.3268 0.0945 0 1 0.0
Ag1 Ag+1 0 0 0 1 0.0
Li1 Li+1 0.5 0 0.25 1 0.0
